data_7105559
loop_
_publ_author_name
'Lu, Hua'
'Xue, Zhaoli'
'Mack, John'
'Shen, Zhen'
'You, Xiaozeng'
'Kobayashi, Nagao'

_publ_section_title
;
 Specific Cu2+-induced J-aggregation and Hg2+-induced fluorescence
 enhancement based on BODIPY
;
_journal_issue 20
_journal_name_full 'Chemical Communications'
_journal_page_first 3565
_journal_paper_doi 10.1039/b926300d
_journal_volume 46
_journal_year 2010
_chemical_formula_moiety 'C19 H20 B F2 N3 O'
_chemical_formula_sum 'C19 H20 B F2 N3 O'
_chemical_formula_weight 355.19
_chemical_name_systematic
;
?
;
_space_group_IT_number 14
_symmetry_cell_setting monoclinic
_symmetry_space_group_name_Hall '-P 2ybc'
_symmetry_space_group_name_H-M 'P 1 21/c 1'
_atom_sites_solution_hydrogens geom
_atom_sites_solution_primary direct
_atom_sites_solution_secondary difmap
_audit_creation_method SHELXL-97
_cell_angle_alpha 90.00
_cell_angle_beta 126.05(2)
_cell_angle_gamma 90.00
_cell_formula_units_Z 4
_cell_length_a 15.941(4)
_cell_length_b 7.683(2)
_cell_length_c 18.761(3)
_cell_measurement_reflns_used 1123
_cell_measurement_temperature 298(2)
_cell_measurement_theta_max 21.10
_cell_measurement_theta_min 2.18
_cell_volume 1857.7(9)
_computing_cell_refinement 'SAINT (Bruker, 2000)'
_computing_data_collection 'SMART (Bruker, 2000)'
_computing_data_reduction 'SAINT (Bruker, 2000)'
_computing_molecular_graphics 'SHELXL97 (Sheldrick, 1997)'
_computing_publication_material 'SHELXL97 (Sheldrick, 1997)'
_computing_structure_refinement 'SHELXL97 (Sheldrick, 1997)'
_computing_structure_solution 'SHELXS97 (Sheldrick, 1997)'
_diffrn_ambient_temperature 298(2)
_diffrn_measured_fraction_theta_full 0.998
_diffrn_measured_fraction_theta_max 0.998
_diffrn_measurement_device_type 'Bruker smart apex II CCD'
_diffrn_measurement_method '\f and \w scans'
_diffrn_radiation_monochromator graphite
_diffrn_radiation_source 'fine-focus sealed tube'
_diffrn_radiation_type MoK\a
_diffrn_radiation_wavelength 0.71073
_diffrn_reflns_av_R_equivalents 0.1854
_diffrn_reflns_av_sigmaI/netI 0.1687
_diffrn_reflns_limit_h_max 18
_diffrn_reflns_limit_h_min -12
_diffrn_reflns_limit_k_max 9
_diffrn_reflns_limit_k_min -9
_diffrn_reflns_limit_l_max 19
_diffrn_reflns_limit_l_min -22
_diffrn_reflns_number 8215
_diffrn_reflns_theta_full 25.00
_diffrn_reflns_theta_max 25.00
_diffrn_reflns_theta_min 2.17
_exptl_absorpt_coefficient_mu 0.093
_exptl_absorpt_correction_T_max 0.985
_exptl_absorpt_correction_T_min 0.982
_exptl_absorpt_correction_type multi-scan
_exptl_absorpt_process_details '(SADABS; Bruker, 2000)'
_exptl_crystal_colour Red
_exptl_crystal_density_diffrn 1.271
_exptl_crystal_density_method 'not measured'
_exptl_crystal_description Blok
_exptl_crystal_F_000 744
_exptl_crystal_size_max 0.17
_exptl_crystal_size_mid 0.17
_exptl_crystal_size_min 0.16
_refine_diff_density_max 0.378
_refine_diff_density_min -0.453
_refine_diff_density_rms 0.078
_refine_ls_extinction_method none
_refine_ls_goodness_of_fit_ref 0.989
_refine_ls_hydrogen_treatment constr
_refine_ls_matrix_type full
_refine_ls_number_parameters 235
_refine_ls_number_reflns 3254
_refine_ls_number_restraints 0
_refine_ls_restrained_S_all 0.989
_refine_ls_R_factor_all 0.1616
_refine_ls_R_factor_gt 0.0701
_refine_ls_shift/su_max 0.000
_refine_ls_shift/su_mean 0.000
_refine_ls_structure_factor_coef Fsqd
_refine_ls_weighting_details 'calc w=1/[\s^2^(Fo^2^)+(0.0885P)^2] where P=(Fo^2^+2Fc^2^)/3'
_refine_ls_weighting_scheme calc
_refine_ls_wR_factor_gt 0.1613
_refine_ls_wR_factor_ref 0.2172
_reflns_number_gt 1492
_reflns_number_total 3254
_reflns_threshold_expression I>2\s(I)
_cod_data_source_file b926300d.txt
_cod_data_source_block 1
_cod_depositor_comments
;
The following automatic conversions were performed:
'_symmetry_cell_setting' value 'Monoclinic' changed to 'monoclinic'
according to '/home/saulius/struct/CIF-dictionaries/cif_core.dic'
dictionary named 'cif_core.dic' version 2.4.1 from
2010-06-29.

'_exptl_absorpt_correction_type' value 'Multi-scan' changed
to 'multi-scan' according to
'/home/saulius/struct/CIF-dictionaries/cif_core.dic' dictionary named
'cif_core.dic' version 2.4.1 from 2010-06-29.

Automatic conversion script
Id: cif_fix_enum 1527 2010-12-29 10:47:43Z saulius 
;
_cod_original_sg_symbol_H-M 'P 21/c'
_cod_database_code 7105559

loop_
_symmetry_equiv_pos_as_xyz
'x, y, z'
'-x, y+1/2, -z+1/2'
'-x, -y, -z'
'x, -y-1/2, z-1/2'

loop_
_atom_site_label
_atom_site_type_symbol
_atom_site_fract_x
_atom_site_fract_y
_atom_site_fract_z
_atom_site_U_iso_or_equiv
_atom_site_adp_type
_atom_site_occupancy
_atom_site_symmetry_multiplicity
_atom_site_calc_flag
_atom_site_refinement_flags
_atom_site_disorder_assembly
_atom_site_disorder_group
B1 B 0.1347(4) 0.4488(6) 0.1896(4) 0.0292(13) Uani 1 1 d . . .
C1 C 0.4193(4) 0.5550(6) 0.5386(3) 0.0351(12) Uani 1 1 d . . .
H1 H 0.4400 0.4596 0.5219 0.042 Uiso 1 1 calc R . .
C2 C 0.4813(4) 0.6108(6) 0.6284(3) 0.0356(12) Uani 1 1 d . . .
C3 C 0.4485(4) 0.7525(6) 0.6545(3) 0.0408(13) Uani 1 1 d . . .
C4 C 0.3565(4) 0.8424(6) 0.5921(3) 0.0435(14) Uani 1 1 d . . .
H4 H 0.3353 0.9362 0.6092 0.052 Uiso 1 1 calc R . .
C5 C 0.2962(4) 0.7878(6) 0.5023(3) 0.0367(12) Uani 1 1 d . . .
H5 H 0.2357 0.8480 0.4610 0.044 Uiso 1 1 calc R . .
C6 C 0.3260(4) 0.6442(5) 0.4744(3) 0.0302(11) Uani 1 1 d . . .
C7 C 0.2591(4) 0.5836(5) 0.3794(3) 0.0268(11) Uani 1 1 d . . .
C8 C 0.2487(4) 0.6929(5) 0.3118(3) 0.0275(11) Uani 1 1 d . . .
C9 C 0.3755(4) 0.9690(6) 0.3944(3) 0.0422(13) Uani 1 1 d . . .
H9A H 0.4108 1.0417 0.3782 0.063 Uiso 1 1 d R . .
H9B H 0.4247 0.8936 0.4419 0.063 Uiso 1 1 d R . .
H9C H 0.3422 1.0406 0.4130 0.063 Uiso 1 1 d R . .
C10 C 0.2933(4) 0.8583(5) 0.3146(3) 0.0300(11) Uani 1 1 d . . .
C11 C 0.2530(4) 0.9021(6) 0.2267(3) 0.0351(12) Uani 1 1 d . . .
H11 H 0.2692 1.0014 0.2087 0.042 Uiso 1 1 calc R . .
C12 C 0.1145(4) 0.7567(6) 0.0695(3) 0.0453(14) Uani 1 1 d . . .
H12A H 0.1254 0.6472 0.0515 0.068 Uiso 1 1 d R . .
H12B H 0.1321 0.8500 0.0466 0.068 Uiso 1 1 d R . .
H12C H 0.0429 0.7667 0.0473 0.068 Uiso 1 1 d R . .
C13 C 0.1827(4) 0.7666(6) 0.1702(3) 0.0319(12) Uani 1 1 d . . .
C14 C 0.0249(4) 0.1017(6) 0.1817(4) 0.0480(15) Uani 1 1 d . . .
H14A H -0.0420 0.1567 0.1476 0.072 Uiso 1 1 d R . .
H14B H 0.0182 -0.0149 0.1963 0.072 Uiso 1 1 d R . .
H14C H 0.0524 0.0984 0.1480 0.072 Uiso 1 1 d R . .
C15 C 0.0981(4) 0.2045(5) 0.2664(3) 0.0348(12) Uani 1 1 d . . .
C16 C 0.1234(4) 0.1699(6) 0.3518(4) 0.0388(13) Uani 1 1 d . . .
H16 H 0.0988 0.0765 0.3661 0.047 Uiso 1 1 calc R . .
C17 C 0.2341(4) 0.3097(6) 0.5081(4) 0.0476(15) Uani 1 1 d . . .
H17A H 0.1947 0.2341 0.5188 0.071 Uiso 1 1 d R . .
H17B H 0.2290 0.4272 0.5226 0.071 Uiso 1 1 d R . .
H17C H 0.3055 0.2739 0.5439 0.071 Uiso 1 1 d R . .
C18 C 0.1913(4) 0.2994(5) 0.4105(3) 0.0326(12) Uani 1 1 d . . .
C19 C 0.2069(3) 0.4195(5) 0.3589(3) 0.0267(11) Uani 1 1 d . . .
F1 F 0.1948(2) 0.3580(3) 0.16609(18) 0.0405(8) Uani 1 1 d . . .
F2 F 0.0305(2) 0.4540(3) 0.11482(17) 0.0366(7) Uani 1 1 d . . .
N1 N 0.5746(3) 0.5207(5) 0.6953(3) 0.0462(12) Uani 1 1 d . . .
H1B H 0.5954 0.4261 0.6813 0.055 Uiso 1 1 d R . .
H1C H 0.6120 0.5588 0.7514 0.055 Uiso 1 1 d R . .
N2 N 0.1459(3) 0.3560(4) 0.2696(3) 0.0308(10) Uani 1 1 d . . .
N3 N 0.1804(3) 0.6393(4) 0.2211(2) 0.0265(9) Uani 1 1 d . . .
O1 O 0.5140(3) 0.7953(5) 0.7444(2) 0.0548(11) Uani 1 1 d . . .
H1A H 0.4864 0.8707 0.7551 0.082 Uiso 1 1 d R . .

loop_
_atom_site_aniso_label
_atom_site_aniso_U_11
_atom_site_aniso_U_22
_atom_site_aniso_U_33
_atom_site_aniso_U_23
_atom_site_aniso_U_13
_atom_site_aniso_U_12
B1 0.024(4) 0.029(3) 0.032(3) -0.009(2) 0.015(3) -0.004(2)
C1 0.038(3) 0.041(3) 0.034(3) 0.005(2) 0.025(3) 0.004(2)
C2 0.028(3) 0.044(3) 0.037(3) 0.012(2) 0.020(3) 0.005(2)
C3 0.039(4) 0.049(3) 0.033(3) -0.007(2) 0.020(3) -0.008(3)
C4 0.047(4) 0.044(3) 0.038(3) -0.002(3) 0.025(3) 0.010(3)
C5 0.036(3) 0.039(3) 0.029(3) 0.001(2) 0.016(3) 0.006(2)
C6 0.029(3) 0.031(2) 0.029(3) 0.006(2) 0.017(3) 0.002(2)
C7 0.026(3) 0.029(2) 0.030(3) 0.001(2) 0.019(2) 0.006(2)
C8 0.025(3) 0.028(2) 0.031(3) -0.002(2) 0.017(2) 0.002(2)
C9 0.042(4) 0.037(3) 0.046(3) -0.007(2) 0.025(3) -0.016(2)
C10 0.028(3) 0.027(2) 0.038(3) 0.001(2) 0.021(3) -0.001(2)
C11 0.039(3) 0.031(2) 0.043(3) 0.002(2) 0.028(3) -0.007(2)
C12 0.046(4) 0.055(3) 0.030(3) 0.000(2) 0.019(3) -0.009(3)
C13 0.028(3) 0.038(2) 0.031(3) 0.000(2) 0.018(3) -0.002(2)
C14 0.032(3) 0.036(3) 0.064(4) -0.010(3) 0.022(3) -0.010(2)
C15 0.019(3) 0.029(2) 0.052(4) 0.001(2) 0.018(3) 0.000(2)
C16 0.031(3) 0.027(2) 0.063(4) 0.014(2) 0.030(3) 0.007(2)
C17 0.062(4) 0.042(3) 0.059(4) 0.016(3) 0.047(4) 0.009(3)
C18 0.026(3) 0.032(2) 0.048(3) 0.011(2) 0.027(3) 0.011(2)
C19 0.022(3) 0.029(2) 0.030(3) 0.003(2) 0.016(2) 0.006(2)
F1 0.041(2) 0.0419(15) 0.0493(19) -0.0103(13) 0.0322(16) -0.0010(13)
F2 0.0208(17) 0.0459(15) 0.0340(17) -0.0082(12) 0.0110(14) -0.0058(12)
N1 0.037(3) 0.062(3) 0.037(3) 0.008(2) 0.020(2) 0.017(2)
N2 0.027(2) 0.0264(19) 0.037(3) -0.0030(17) 0.018(2) -0.0006(17)
N3 0.021(2) 0.0308(19) 0.027(2) -0.0064(17) 0.014(2) -0.0067(17)
O1 0.043(3) 0.075(2) 0.034(2) -0.0104(19) 0.017(2) 0.004(2)

loop_
_atom_type_symbol
_atom_type_description
_atom_type_scat_dispersion_real
_atom_type_scat_dispersion_imag
_atom_type_scat_source
C C 0.0033 0.0016 'International Tables Vol C Tables 4.2.6.8 and 6.1.1.4'
B B 0.0013 0.0007 'International Tables Vol C Tables 4.2.6.8 and 6.1.1.4'
F F 0.0171 0.0103 'International Tables Vol C Tables 4.2.6.8 and 6.1.1.4'
H H 0.0000 0.0000 'International Tables Vol C Tables 4.2.6.8 and 6.1.1.4'
N N 0.0061 0.0033 'International Tables Vol C Tables 4.2.6.8 and 6.1.1.4'
O O 0.0106 0.0060 'International Tables Vol C Tables 4.2.6.8 and 6.1.1.4'

loop_
_geom_angle_atom_site_label_1
_geom_angle_atom_site_label_2
_geom_angle_atom_site_label_3
_geom_angle
_geom_angle_site_symmetry_1
_geom_angle_site_symmetry_3
_geom_angle_publ_flag
F2 B1 F1 108.3(4) . . ?
F2 B1 N2 111.6(4) . . ?
F1 B1 N2 110.4(4) . . ?
F2 B1 N3 111.0(4) . . ?
F1 B1 N3 108.4(4) . . ?
N2 B1 N3 107.1(4) . . ?
C6 C1 C2 120.5(4) . . ?
C6 C1 H1 119.8 . . ?
C2 C1 H1 119.8 . . ?
C3 C2 C1 119.9(5) . . ?
C3 C2 N1 118.1(5) . . ?
C1 C2 N1 121.8(5) . . ?
O1 C3 C4 124.0(5) . . ?
O1 C3 C2 115.5(5) . . ?
C4 C3 C2 120.5(5) . . ?
C3 C4 C5 119.2(5) . . ?
C3 C4 H4 120.4 . . ?
C5 C4 H4 120.4 . . ?
C6 C5 C4 121.7(5) . . ?
C6 C5 H5 119.1 . . ?
C4 C5 H5 119.1 . . ?
C5 C6 C1 118.2(4) . . ?
C5 C6 C7 121.1(4) . . ?
C1 C6 C7 120.6(4) . . ?
C19 C7 C8 121.7(4) . . ?
C19 C7 C6 118.9(4) . . ?
C8 C7 C6 119.4(4) . . ?
N3 C8 C10 108.0(4) . . ?
N3 C8 C7 119.2(4) . . ?
C10 C8 C7 132.8(4) . . ?
C10 C9 H9A 109.5 . . ?
C10 C9 H9B 109.4 . . ?
H9A C9 H9B 109.5 . . ?
C10 C9 H9C 109.5 . . ?
H9A C9 H9C 109.5 . . ?
H9B C9 H9C 109.5 . . ?
C11 C10 C8 106.9(4) . . ?
C11 C10 C9 123.1(4) . . ?
C8 C10 C9 129.9(4) . . ?
C10 C11 C13 108.1(4) . . ?
C10 C11 H11 126.0 . . ?
C13 C11 H11 126.0 . . ?
C13 C12 H12A 109.5 . . ?
C13 C12 H12B 109.5 . . ?
H12A C12 H12B 109.5 . . ?
C13 C12 H12C 109.4 . . ?
H12A C12 H12C 109.5 . . ?
H12B C12 H12C 109.5 . . ?
N3 C13 C11 109.2(4) . . ?
N3 C13 C12 121.9(4) . . ?
C11 C13 C12 128.8(4) . . ?
C15 C14 H14A 109.6 . . ?
C15 C14 H14B 109.4 . . ?
H14A C14 H14B 109.5 . . ?
C15 C14 H14C 109.5 . . ?
H14A C14 H14C 109.5 . . ?
H14B C14 H14C 109.5 . . ?
N2 C15 C16 109.0(4) . . ?
N2 C15 C14 123.3(4) . . ?
C16 C15 C14 127.5(4) . . ?
C18 C16 C15 109.0(4) . . ?
C18 C16 H16 125.5 . . ?
C15 C16 H16 125.5 . . ?
C18 C17 H17A 109.4 . . ?
C18 C17 H17B 109.5 . . ?
H17A C17 H17B 109.5 . . ?
C18 C17 H17C 109.4 . . ?
H17A C17 H17C 109.5 . . ?
H17B C17 H17C 109.5 . . ?
C16 C18 C19 106.3(5) . . ?
C16 C18 C17 124.7(4) . . ?
C19 C18 C17 129.0(4) . . ?
C7 C19 N2 119.9(4) . . ?
C7 C19 C18 132.5(4) . . ?
N2 C19 C18 107.2(4) . . ?
C2 N1 H1B 120.2 . . ?
C2 N1 H1C 119.8 . . ?
H1B N1 H1C 120.0 . . ?
C15 N2 C19 108.4(4) . . ?
C15 N2 B1 126.4(4) . . ?
C19 N2 B1 125.2(4) . . ?
C13 N3 C8 107.8(4) . . ?
C13 N3 B1 126.1(4) . . ?
C8 N3 B1 124.5(4) . . ?
C3 O1 H1A 109.4 . . ?

loop_
_geom_bond_atom_site_label_1
_geom_bond_atom_site_label_2
_geom_bond_distance
_geom_bond_site_symmetry_2
_geom_bond_publ_flag
B1 F2 1.409(7) . ?
B1 F1 1.448(6) . ?
B1 N2 1.574(7) . ?
B1 N3 1.585(7) . ?
C1 C6 1.422(7) . ?
C1 C2 1.429(7) . ?
C1 H1 0.9300 . ?
C2 C3 1.413(7) . ?
C2 N1 1.438(7) . ?
C3 O1 1.404(7) . ?
C3 C4 1.406(8) . ?
C4 C5 1.424(7) . ?
C4 H4 0.9300 . ?
C5 C6 1.417(6) . ?
C5 H5 0.9300 . ?
C6 C7 1.514(7) . ?
C7 C19 1.432(7) . ?
C7 C8 1.448(6) . ?
C8 N3 1.439(6) . ?
C8 C10 1.442(6) . ?
C9 C10 1.540(7) . ?
C9 H9A 0.9600 . ?
C9 H9B 0.9600 . ?
C9 H9C 0.9600 . ?
C10 C11 1.413(7) . ?
C11 C13 1.437(7) . ?
C11 H11 0.9300 . ?
C12 C13 1.529(7) . ?
C12 H12A 0.9600 . ?
C12 H12B 0.9600 . ?
C12 H12C 0.9600 . ?
C13 N3 1.383(6) . ?
C14 C15 1.526(7) . ?
C14 H14A 0.9600 . ?
C14 H14B 0.9600 . ?
C14 H14C 0.9600 . ?
C15 N2 1.372(6) . ?
C15 C16 1.428(7) . ?
C16 C18 1.404(7) . ?
C16 H16 0.9300 . ?
C17 C18 1.534(7) . ?
C17 H17A 0.9600 . ?
C17 H17B 0.9600 . ?
C17 H17C 0.9600 . ?
C18 C19 1.461(6) . ?
C19 N2 1.440(6) . ?
N1 H1B 0.8999 . ?
N1 H1C 0.9000 . ?
O1 H1A 0.8200 . ?
